data_2203910
loop_
_publ_author_name
'Rademeyer, Melanie'

_publ_section_title
;
 Bis(benzylammonium) tetraaquabis(sulfato)cuprate(II)
;
_journal_issue 7
_journal_name_full 'Acta Crystallographica Section E'
_journal_page_first m993
_journal_page_last m995
_journal_paper_doi 10.1107/S1600536804013303
_journal_volume 60
_journal_year 2004
_chemical_formula_iupac '(C7 H10 N)2 [Cu (S O4)2 (H2 O)4]'
_chemical_formula_moiety '2C7 H10 N 1+, Cu H8 O12 S2 2-'
_chemical_formula_sum 'C14 H28 Cu N2 O12 S2'
_chemical_formula_weight 544.04
_chemical_name_systematic
;
Bis(benzylammonium) tetraaquabis(sulfato)cuprate(II)
;
_space_group_IT_number 2
_symmetry_cell_setting triclinic
_symmetry_space_group_name_Hall '-P 1'
_symmetry_space_group_name_H-M 'P -1'
_atom_sites_solution_hydrogens geom
_atom_sites_solution_primary direct
_atom_sites_solution_secondary difmap
_audit_creation_method SHELXL-97
_cell_angle_alpha 78.79(6)
_cell_angle_beta 79.70(6)
_cell_angle_gamma 73.76(6)
_cell_formula_units_Z 1
_cell_length_a 6.549(5)
_cell_length_b 8.091(6)
_cell_length_c 11.354(8)
_cell_measurement_reflns_used 658
_cell_measurement_temperature 293(2)
_cell_measurement_theta_max 31
_cell_measurement_theta_min 2
_cell_volume 561.6(7)
_computing_cell_refinement 'CrysAlis CCD 170'
_computing_data_collection 'CrysAlis CCD 170 (Oxford Diffraction, 2003)'
_computing_data_reduction 'CrysAlis RED 170 (Oxford Diffraction, 2003)'
_computing_molecular_graphics 'ORTEP-3 for Windows (Farrugia, 1997) and MERCURY (Bruno et al., 2002)'
_computing_publication_material 'PLATON (Spek, 2000) and WinGX (Farrugia, 1999)'
_computing_structure_refinement 'SHELXL97 (Sheldrick, 1997)'
_computing_structure_solution 'SHELXS97 (Sheldrick, 1997)'
_diffrn_ambient_temperature 293(2)
_diffrn_measured_fraction_theta_full 0.990
_diffrn_measured_fraction_theta_max 0.893
_diffrn_measurement_device_type 'Oxford Excalibur2'
_diffrn_measurement_method \w-2\q
_diffrn_radiation_monochromator graphite
_diffrn_radiation_source 'fine-focus sealed tube'
_diffrn_radiation_type MoK\a
_diffrn_radiation_wavelength 0.71073
_diffrn_reflns_av_R_equivalents 0.0233
_diffrn_reflns_av_sigmaI/netI 0.0290
_diffrn_reflns_limit_h_max 7
_diffrn_reflns_limit_h_min -9
_diffrn_reflns_limit_k_max 11
_diffrn_reflns_limit_k_min -11
_diffrn_reflns_limit_l_max 16
_diffrn_reflns_limit_l_min -16
_diffrn_reflns_number 5596
_diffrn_reflns_theta_full 25.00
_diffrn_reflns_theta_max 31.82
_diffrn_reflns_theta_min 4.45
_diffrn_standards_decay_% <2
_diffrn_standards_interval_count 0
_diffrn_standards_interval_time 0
_diffrn_standards_number 0
_exptl_absorpt_coefficient_mu 1.220
_exptl_absorpt_correction_T_max 0.8877
_exptl_absorpt_correction_T_min 0.6411
_exptl_absorpt_correction_type multi-scan
_exptl_absorpt_process_details '(Blessing, 1995)'
_exptl_crystal_colour blue
_exptl_crystal_density_diffrn 1.609
_exptl_crystal_density_method 'not measured'
_exptl_crystal_description plate
_exptl_crystal_F_000 283
_exptl_crystal_size_max 0.40
_exptl_crystal_size_mid 0.30
_exptl_crystal_size_min 0.10
_refine_diff_density_max 0.489
_refine_diff_density_min -0.697
_refine_ls_extinction_method none
_refine_ls_goodness_of_fit_ref 1.068
_refine_ls_hydrogen_treatment mixed
_refine_ls_matrix_type full
_refine_ls_number_parameters 158
_refine_ls_number_reflns 3424
_refine_ls_number_restraints 0
_refine_ls_restrained_S_all 1.068
_refine_ls_R_factor_all 0.0373
_refine_ls_R_factor_gt 0.0326
_refine_ls_shift/su_max 0.001
_refine_ls_shift/su_mean 0.000
_refine_ls_structure_factor_coef Fsqd
_refine_ls_weighting_details 'calc w = 1/[\s^2^(Fo^2^)+(0.0529P)^2^+0.0951P] where P = (Fo^2^+2Fc^2^)/3'
_refine_ls_weighting_scheme calc
_refine_ls_wR_factor_gt 0.0878
_refine_ls_wR_factor_ref 0.0915
_reflns_number_gt 2860
_reflns_number_total 3424
_reflns_threshold_expression I>2\s(I)
_cod_data_source_file lh6222.cif
_cod_data_source_block I
_cod_database_code 2203910
_cod_database_fobs_code 2203910

loop_
_symmetry_equiv_pos_as_xyz
'x, y, z'
'-x, -y, -z'

loop_
_atom_site_label
_atom_site_fract_x
_atom_site_fract_y
_atom_site_fract_z
_atom_site_U_iso_or_equiv
_atom_site_adp_type
_atom_site_calc_flag
_atom_site_refinement_flags
_atom_site_occupancy
_atom_site_type_symbol
Cu 0.0000 0.0000 0.0000 0.02455(9) Uani d S 1 Cu
S 0.26445(5) 0.27920(4) 0.10423(3) 0.02365(9) Uani d . 1 S
O4 0.43144(19) 0.19416(16) 0.18368(11) 0.0319(2) Uani d . 1 O
O5 0.37032(18) 0.28228(16) -0.02418(10) 0.0322(2) Uani d . 1 O
O1 0.1995(2) -0.21287(16) 0.06361(14) 0.0384(3) Uani d . 1 O
O3 0.10279(17) 0.17939(14) 0.12249(10) 0.0287(2) Uani d . 1 O
O2 0.22718(19) 0.06575(16) -0.12416(11) 0.0311(2) Uani d . 1 O
O6 0.1636(2) 0.45645(16) 0.12832(15) 0.0453(3) Uani d . 1 O
N 0.7017(2) 0.40611(18) 0.19140(12) 0.0281(3) Uani d . 1 N
H1A 0.6701 0.4890 0.1285 0.042 Uiso calc R 1 H
H1B 0.6174 0.3339 0.2011 0.042 Uiso calc R 1 H
H1C 0.8383 0.3470 0.1780 0.042 Uiso calc R 1 H
C1 0.6675(4) 0.4865(2) 0.30195(17) 0.0439(4) Uani d . 1 C
H1 0.5194 0.5532 0.3150 0.053 Uiso calc R 1 H
H2 0.7581 0.5664 0.2904 0.053 Uiso calc R 1 H
C2 0.7170(3) 0.3536(2) 0.41202(15) 0.0363(4) Uani d . 1 C
C3 0.5790(4) 0.2513(3) 0.46638(18) 0.0450(4) Uani d . 1 C
H3 0.4556 0.2614 0.4329 0.054 Uiso calc R 1 H
C4 0.6225(4) 0.1345(3) 0.5699(2) 0.0553(6) Uani d . 1 C
H4 0.5287 0.0659 0.6057 0.066 Uiso calc R 1 H
C7 0.9012(4) 0.3339(3) 0.4612(2) 0.0539(5) Uani d . 1 C
H7 0.9979 0.3992 0.4239 0.065 Uiso calc R 1 H
C5 0.8034(5) 0.1186(3) 0.6205(2) 0.0605(6) Uani d . 1 C
H5 0.8309 0.0413 0.6914 0.073 Uiso calc R 1 H
C6 0.9435(5) 0.2176(4) 0.5659(3) 0.0669(7) Uani d . 1 C
H6 1.0672 0.2064 0.5994 0.080 Uiso calc R 1 H
H1D 0.336(4) -0.022(3) -0.138(2) 0.043(6) Uiso d . 1 H
H2E 0.276(4) 0.137(3) -0.099(2) 0.039(6) Uiso d . 1 H
H3F 0.328(4) -0.223(3) 0.046(2) 0.050(7) Uiso d . 1 H
H4G 0.170(5) -0.305(4) 0.079(3) 0.066(8) Uiso d . 1 H

loop_
_atom_site_aniso_label
_atom_site_aniso_U_11
_atom_site_aniso_U_22
_atom_site_aniso_U_33
_atom_site_aniso_U_12
_atom_site_aniso_U_13
_atom_site_aniso_U_23
Cu 0.01979(13) 0.02064(13) 0.03072(14) -0.00432(9) -0.00291(9) 0.00040(9)
S 0.01945(16) 0.01910(16) 0.03212(18) -0.00750(12) -0.00398(13) 0.00113(13)
O4 0.0266(5) 0.0359(6) 0.0332(6) -0.0079(4) -0.0093(4) 0.0000(5)
O5 0.0249(5) 0.0392(6) 0.0312(6) -0.0140(5) -0.0034(4) 0.0055(5)
O1 0.0222(6) 0.0231(5) 0.0654(9) -0.0064(4) -0.0096(5) 0.0085(6)
O3 0.0238(5) 0.0278(5) 0.0361(6) -0.0128(4) -0.0017(4) -0.0019(4)
O2 0.0264(5) 0.0288(6) 0.0374(6) -0.0093(5) -0.0012(5) -0.0029(5)
O6 0.0434(7) 0.0207(5) 0.0697(10) -0.0081(5) -0.0032(6) -0.0061(6)
N 0.0272(6) 0.0285(6) 0.0277(6) -0.0082(5) -0.0039(5) -0.0003(5)
C1 0.0714(14) 0.0246(7) 0.0334(8) -0.0082(8) -0.0082(8) -0.0035(6)
C2 0.0522(10) 0.0284(7) 0.0278(7) -0.0100(7) -0.0041(7) -0.0051(6)
C3 0.0549(12) 0.0437(10) 0.0388(9) -0.0181(9) -0.0049(8) -0.0050(8)
C4 0.0857(18) 0.0404(11) 0.0391(10) -0.0243(12) 0.0024(11) -0.0018(9)
C7 0.0615(14) 0.0537(13) 0.0511(12) -0.0227(11) -0.0129(10) -0.0023(10)
C5 0.097(2) 0.0407(11) 0.0351(10) -0.0058(12) -0.0135(11) 0.0009(8)
C6 0.0772(18) 0.0645(16) 0.0611(15) -0.0105(14) -0.0344(13) -0.0024(12)

loop_
_atom_type_symbol
_atom_type_description
_atom_type_scat_dispersion_real
_atom_type_scat_dispersion_imag
_atom_type_scat_source
C C 0.0033 0.0016 'International Tables Vol C Tables 4.2.6.8 and 6.1.1.4'
H H 0.0000 0.0000 'International Tables Vol C Tables 4.2.6.8 and 6.1.1.4'
N N 0.0061 0.0033 'International Tables Vol C Tables 4.2.6.8 and 6.1.1.4'
Cu Cu 0.3201 1.2651 'International Tables Vol C Tables 4.2.6.8 and 6.1.1.4'
S S 0.1246 0.1234 'International Tables Vol C Tables 4.2.6.8 and 6.1.1.4'
O O 0.0106 0.0060 'International Tables Vol C Tables 4.2.6.8 and 6.1.1.4'

loop_
_geom_angle_atom_site_label_1
_geom_angle_atom_site_label_2
_geom_angle_atom_site_label_3
_geom_angle_site_symmetry_1
_geom_angle_site_symmetry_3
_geom_angle
_geom_angle_publ_flag
O1 Cu O1 2 . 180.00 ?
O1 Cu O2 2 . 88.46(9) ?
O1 Cu O2 . . 91.54(9) y
O1 Cu O2 2 2 91.54(9) ?
O1 Cu O2 . 2 88.46(9) y
O2 Cu O2 . 2 180.00 y
O1 Cu O3 2 2 93.08(8) ?
O1 Cu O3 . 2 86.92(8) y
O2 Cu O3 . 2 95.44(7) y
O2 Cu O3 2 2 84.56(7) ?
O1 Cu O3 2 . 86.92(8) ?
O1 Cu O3 . . 93.08(8) y
O2 Cu O3 . . 84.56(7) y
O2 Cu O3 2 . 95.44(7) ?
O3 Cu O3 2 . 180.00 y
O6 S O3 . . 110.22(10) y
O6 S O4 . . 109.98(10) y
O3 S O4 . . 110.52(9) y
O6 S O5 . . 110.00(10) y
O3 S O5 . . 108.29(9) y
O4 S O5 . . 107.78(9) y
Cu O1 H3F . . 119.4(18) ?
Cu O1 H4G . . 122(2) ?
H3F O1 H4G . . 112(3) ?
S O3 Cu . . 135.06(8) ?
Cu O2 H1D . . 112.8(16) ?
Cu O2 H2E . . 108.8(15) ?
H1D O2 H2E . . 106(2) ?
C1 N H1A . . 109.5 ?
C1 N H1B . . 109.5 ?
H1A N H1B . . 109.5 ?
C1 N H1C . . 109.5 ?
H1A N H1C . . 109.5 ?
H1B N H1C . . 109.5 ?
N C1 C2 . . 112.30(15) ?
N C1 H1 . . 109.1 ?
C2 C1 H1 . . 109.1 ?
N C1 H2 . . 109.1 ?
C2 C1 H2 . . 109.1 ?
H1 C1 H2 . . 107.9 ?
C7 C2 C3 . . 118.96(19) ?
C7 C2 C1 . . 119.94(19) ?
C3 C2 C1 . . 121.1(2) ?
C4 C3 C2 . . 120.4(2) ?
C4 C3 H3 . . 119.8 ?
C2 C3 H3 . . 119.8 ?
C5 C4 C3 . . 120.4(2) ?
C5 C4 H4 . . 119.8 ?
C3 C4 H4 . . 119.8 ?
C2 C7 C6 . . 120.4(2) ?
C2 C7 H7 . . 119.8 ?
C6 C7 H7 . . 119.8 ?
C4 C5 C6 . . 119.6(2) ?
C4 C5 H5 . . 120.2 ?
C6 C5 H5 . . 120.2 ?
C5 C6 C7 . . 120.1(3) ?
C5 C6 H6 . . 119.9 ?
C7 C6 H6 . . 119.9 ?

loop_
_geom_bond_atom_site_label_1
_geom_bond_atom_site_label_2
_geom_bond_site_symmetry_2
_geom_bond_distance
_geom_bond_publ_flag
Cu O1 2 1.947(2) ?
Cu O1 . 1.947(2) y
Cu O2 . 1.9710(19) y
Cu O2 2 1.9710(19) ?
Cu O3 2 2.4820(19) ?
Cu O3 . 2.4820(19) y
S O6 . 1.4580(18) y
S O3 . 1.4665(15) y
S O4 . 1.4744(17) y
S O5 . 1.4969(17) y
O1 H3F . 0.81(3) ?
O1 H4G . 0.80(3) ?
O2 H1D . 0.87(3) ?
O2 H2E . 0.84(2) ?
N C1 . 1.478(2) ?
N H1A . 0.8900 ?
N H1B . 0.8900 ?
N H1C . 0.8900 ?
C1 C2 . 1.500(3) ?
C1 H1 . 0.9700 ?
C1 H2 . 0.9700 ?
C2 C7 . 1.375(3) ?
C2 C3 . 1.380(3) ?
C3 C4 . 1.376(3) ?
C3 H3 . 0.9300 ?
C4 C5 . 1.371(4) ?
C4 H4 . 0.9300 ?
C7 C6 . 1.383(4) ?
C7 H7 . 0.9300 ?
C5 C6 . 1.371(4) ?
C5 H5 . 0.9300 ?
C6 H6 . 0.9300 ?

loop_
_geom_hbond_atom_site_label_D
_geom_hbond_atom_site_label_H
_geom_hbond_atom_site_label_A
_geom_hbond_site_symmetry_A
_geom_hbond_distance_DH
_geom_hbond_distance_HA
_geom_hbond_distance_DA
_geom_hbond_angle_DHA
N H1A O5 2_665 0.89 1.97 2.825(3) 160
N H1B O4 . 0.89 1.93 2.809(3) 167
N H1C O3 1_655 0.89 1.97 2.829(3) 163
N H1C O6 1_655 0.89 2.46 3.103(3) 129
O2 H1D O4 2_655 0.87(3) 1.83(3) 2.694(3) 174(2)
O2 H2E O5 . 0.84(2) 1.87(3) 2.704(2) 173(2)
O1 H3F O5 2_655 0.81(3) 1.88(3) 2.686(3) 170(3)
O1 H4G O6 1_545 0.80(3) 1.91(3) 2.698(3) 167(3)

loop_
_geom_torsion_atom_site_label_1
_geom_torsion_atom_site_label_2
_geom_torsion_atom_site_label_3
_geom_torsion_atom_site_label_4
_geom_torsion_site_symmetry_1
_geom_torsion
O6 S O3 Cu . 127.72(12)
O4 S O3 Cu . -110.49(11)
O5 S O3 Cu . 7.35(11)
O1 Cu O3 S 2 -90.22(12)
O1 Cu O3 S . 89.78(12)
O2 Cu O3 S . -1.47(10)
O2 Cu O3 S 2 178.53(10)
N C1 C2 C7 . 106.1(2)
N C1 C2 C3 . -74.8(3)
C7 C2 C3 C4 . 1.6(3)
C1 C2 C3 C4 . -177.60(19)
C2 C3 C4 C5 . 0.2(3)
C3 C2 C7 C6 . -2.2(4)
C1 C2 C7 C6 . 177.0(2)
C3 C4 C5 C6 . -1.3(4)
C4 C5 C6 C7 . 0.7(4)
C2 C7 C6 C5 . 1.1(4)
